data_7242491
loop_
_publ_author_name
'Wang, Kunlin'
'Wang, Chenguang'
'Mishra, Manish Kumar'
'Young, Victor G.'
'Sun, Changquan Calvin'

_publ_section_title
;
 Reversible facile single-crystal-to-single-crystal polymorphic transition
 accompanied by unit cell volume expansion and twinning
;
_journal_issue 14
_journal_name_full CrystEngComm
_journal_page_first 2648
_journal_page_last 2653
_journal_paper_doi 10.1039/D1CE00055A
_journal_volume 23
_journal_year 2021
_chemical_formula_moiety 'C17 H22 N O, C6 H7 O7'
_chemical_formula_sum 'C23 H29 N O8'
_chemical_formula_weight 447.47
_chemical_melting_point 424
_chemical_name_common 'Diphenhydramine citrate salt'
_chemical_name_systematic
;
2-(Benzhydryloxy)-N,N-dimethylethanamine 2-hydroxypropane-1,2,3-tricarboxylate
;
_space_group_crystal_system triclinic
_space_group_IT_number 2
_space_group_name_Hall '-P 1'
_space_group_name_H-M_alt 'P -1'
_atom_sites_solution_hydrogens geom
_audit_creation_method SHELXL-2018/3
_audit_update_record
;
2020-06-26 deposited with the CCDC.	2021-03-18 downloaded from the CCDC.
;
_cell_angle_alpha 90.070(5)
_cell_angle_beta 92.648(5)
_cell_angle_gamma 92.006(6)
_cell_formula_units_Z 4
_cell_length_a 21.893(8)
_cell_length_b 9.298(4)
_cell_length_c 11.082(4)
_cell_measurement_reflns_used 2923
_cell_measurement_temperature 123(2)
_cell_measurement_theta_max 27.49
_cell_measurement_theta_min 2.41
_cell_volume 2252.1(15)
_computing_cell_refinement 'SAINT, Bruker'
_computing_data_collection 'SMART, Bruker'
_computing_data_reduction 'SAINT, Bruker'
_computing_molecular_graphics 'Bruker SHELXTL'
_computing_publication_material 'Bruker SHELXTL'
_computing_structure_refinement 'SHELXL-2018/3 (Sheldrick, 2018)'
_computing_structure_solution 'SHELXT 2014/5 (Sheldrick, 2014)'
_diffrn_ambient_temperature 123(2)
_diffrn_measured_fraction_theta_full 0.984
_diffrn_measured_fraction_theta_max 0.955
_diffrn_measurement_device_type 'Bruker-axs APEX-II Platform CCD'
_diffrn_measurement_method '\f and \w scans'
_diffrn_radiation_type MoK\a
_diffrn_radiation_wavelength 0.71073
_diffrn_reflns_av_unetI/netI 0.0764
_diffrn_reflns_Laue_measured_fraction_full 0.984
_diffrn_reflns_Laue_measured_fraction_max 0.955
_diffrn_reflns_limit_h_max 28
_diffrn_reflns_limit_h_min 0
_diffrn_reflns_limit_k_max 12
_diffrn_reflns_limit_k_min -12
_diffrn_reflns_limit_l_max 14
_diffrn_reflns_limit_l_min -14
_diffrn_reflns_number 10156
_diffrn_reflns_point_group_measured_fraction_full 0.984
_diffrn_reflns_point_group_measured_fraction_max 0.955
_diffrn_reflns_theta_full 25.242
_diffrn_reflns_theta_max 27.664
_diffrn_reflns_theta_min 1.840
_diffrn_source 'normal focus'
_exptl_absorpt_coefficient_mu 0.100
_exptl_absorpt_correction_T_max 0.745552
_exptl_absorpt_correction_T_min 0.673073
_exptl_absorpt_correction_type multi-scan
_exptl_absorpt_process_details TWINABS
_exptl_crystal_colour colorless
_exptl_crystal_density_diffrn 1.320
_exptl_crystal_description block
_exptl_crystal_F_000 952
_exptl_crystal_size_max 0.300
_exptl_crystal_size_mid 0.200
_exptl_crystal_size_min 0.100
_exptl_transmission_factor_max 0.745
_exptl_transmission_factor_min 0.675
_refine_diff_density_max 0.269
_refine_diff_density_min -0.288
_refine_diff_density_rms 0.053
_refine_ls_extinction_method none
_refine_ls_goodness_of_fit_ref 1.033
_refine_ls_hydrogen_treatment constr
_refine_ls_matrix_type full
_refine_ls_number_parameters 592
_refine_ls_number_reflns 10156
_refine_ls_number_restraints 0
_refine_ls_restrained_S_all 1.033
_refine_ls_R_factor_all 0.0861
_refine_ls_R_factor_gt 0.0542
_refine_ls_shift/su_max 0.000
_refine_ls_shift/su_mean 0.000
_refine_ls_structure_factor_coef Fsqd
_refine_ls_weighting_details 'w=1/[\s^2^(Fo^2^)+(0.0581P)^2^] where P=(Fo^2^+2Fc^2^)/3'
_refine_ls_weighting_scheme calc
_refine_ls_wR_factor_gt 0.1157
_refine_ls_wR_factor_ref 0.1278
_reflns_Friedel_coverage 0.000
_reflns_number_gt 7158
_reflns_number_total 10156
_reflns_threshold_expression 'I > 2\s(I)'
_cod_data_source_file d1ce00055a2.cif
_cod_data_source_block 123Ka
_cod_depositor_comments 'Adding full bibliography for 7242491--7242493.cif.'
_cod_original_cell_volume 2252.0(15)
_cod_database_code 7242491
_shelx_shelxl_version_number 2018/3
_shelx_space_group_comment
;
The symmetry employed for this shelxl refinement is uniquely defined
by the following loop, which should always be used as a source of
symmetry information in preference to the above space-group names.
They are only intended as comments.
;
_shelx_estimated_absorpt_t_min 0.971
_shelx_estimated_absorpt_t_max 0.990

loop_
_space_group_symop_operation_xyz
'x, y, z'
'-x, -y, -z'

loop_
_atom_site_label
_atom_site_type_symbol
_atom_site_fract_x
_atom_site_fract_y
_atom_site_fract_z
_atom_site_U_iso_or_equiv
_atom_site_adp_type
_atom_site_occupancy
_atom_site_site_symmetry_order
_atom_site_calc_flag
_atom_site_refinement_flags_posn
_atom_site_refinement_flags_adp
_atom_site_refinement_flags_occupancy
_atom_site_disorder_assembly
_atom_site_disorder_group
O1A O 0.78039(7) 0.40030(17) 0.58397(13) 0.0240(4) Uani 1 1 d . . . . .
N1A N 0.68413(8) 0.4239(2) 0.35556(16) 0.0235(4) Uani 1 1 d . . . . .
H1A H 0.673952 0.527784 0.349917 0.028 Uiso 1 1 calc R U . . .
C1A C 0.90197(11) 0.2977(3) 0.6207(2) 0.0291(6) Uani 1 1 d . . . . .
H1AA H 0.885907 0.290528 0.539744 0.035 Uiso 1 1 calc R U . . .
C2A C 0.95315(11) 0.2218(3) 0.6559(2) 0.0313(6) Uani 1 1 d . . . . .
H2AA H 0.971919 0.162995 0.599116 0.038 Uiso 1 1 calc R U . . .
C3A C 0.97695(11) 0.2315(3) 0.7738(2) 0.0297(6) Uani 1 1 d . . . . .
H3AA H 1.012317 0.180435 0.797711 0.036 Uiso 1 1 calc R U . . .
C4A C 0.94895(11) 0.3161(3) 0.8566(2) 0.0276(5) Uani 1 1 d . . . . .
H4AA H 0.965035 0.323049 0.937545 0.033 Uiso 1 1 calc R U . . .
C5A C 0.89765(10) 0.3900(2) 0.8211(2) 0.0242(5) Uani 1 1 d . . . . .
H5AA H 0.878157 0.446055 0.878807 0.029 Uiso 1 1 calc R U . . .
C6A C 0.87389(10) 0.3843(2) 0.70253(19) 0.0217(5) Uani 1 1 d . . . . .
C7A C 0.82127(10) 0.4791(3) 0.66736(19) 0.0225(5) Uani 1 1 d . . . . .
H7AA H 0.798717 0.499616 0.741545 0.027 Uiso 1 1 calc R U . . .
C8A C 0.84280(10) 0.6219(3) 0.6140(2) 0.0231(5) Uani 1 1 d . . . . .
C9A C 0.86793(11) 0.6284(3) 0.5004(2) 0.0296(6) Uani 1 1 d . . . . .
H9AA H 0.873705 0.542175 0.456892 0.036 Uiso 1 1 calc R U . . .
C10A C 0.88443(11) 0.7601(3) 0.4512(2) 0.0348(6) Uani 1 1 d . . . . .
H10A H 0.900338 0.764255 0.372903 0.042 Uiso 1 1 calc R U . . .
C11A C 0.87784(11) 0.8851(3) 0.5153(2) 0.0338(6) Uani 1 1 d . . . . .
H11A H 0.889099 0.975363 0.481211 0.041 Uiso 1 1 calc R U . . .
C12A C 0.85488(11) 0.8792(3) 0.6291(2) 0.0334(6) Uani 1 1 d . . . . .
H12A H 0.851827 0.965209 0.674534 0.040 Uiso 1 1 calc R U . . .
C13A C 0.83631(10) 0.7488(3) 0.6773(2) 0.0273(5) Uani 1 1 d . . . . .
H13A H 0.818973 0.745981 0.754274 0.033 Uiso 1 1 calc R U . . .
C14A C 0.72353(10) 0.4696(3) 0.5692(2) 0.0242(5) Uani 1 1 d . . . . .
H14A H 0.730123 0.566812 0.534701 0.029 Uiso 1 1 calc R U . . .
H14B H 0.705071 0.479995 0.648451 0.029 Uiso 1 1 calc R U . . .
C15A C 0.68116(10) 0.3795(3) 0.48515(19) 0.0227(5) Uani 1 1 d . . . . .
H15A H 0.692025 0.277305 0.492569 0.027 Uiso 1 1 calc R U . . .
H15B H 0.638633 0.387421 0.510489 0.027 Uiso 1 1 calc R U . . .
C16A C 0.74615(11) 0.4081(3) 0.3084(2) 0.0307(6) Uani 1 1 d . . . . .
H16A H 0.745702 0.436752 0.223327 0.046 Uiso 1 1 calc R U . . .
H16B H 0.757747 0.307531 0.315694 0.046 Uiso 1 1 calc R U . . .
H16C H 0.775812 0.469647 0.355244 0.046 Uiso 1 1 calc R U . . .
C17A C 0.63744(11) 0.3395(3) 0.2800(2) 0.0319(6) Uani 1 1 d . . . . .
H17A H 0.638279 0.372357 0.196102 0.048 Uiso 1 1 calc R U . . .
H17B H 0.596755 0.353452 0.310522 0.048 Uiso 1 1 calc R U . . .
H17C H 0.646612 0.237113 0.283772 0.048 Uiso 1 1 calc R U . . .
O2A O 0.71712(7) 0.9259(2) 0.54608(14) 0.0333(4) Uani 1 1 d . . . . .
H2A H 0.694444 0.888655 0.597504 0.040 Uiso 1 1 calc R U . . .
O3A O 0.70667(7) 1.03106(18) 0.36949(14) 0.0295(4) Uani 1 1 d . . . . .
O4A O 0.59937(7) 0.86150(17) 0.18449(12) 0.0243(4) Uani 1 1 d . . . . .
O5A O 0.66395(7) 0.69136(17) 0.24025(12) 0.0220(4) Uani 1 1 d . . . . .
O6A O 0.52867(8) 0.5639(2) 0.24808(15) 0.0384(5) Uani 1 1 d . . . . .
O7A O 0.44854(8) 0.59179(19) 0.36113(16) 0.0365(4) Uani 1 1 d . . . . .
H7A H 0.437561 0.511459 0.331137 0.044 Uiso 1 1 calc R U . . .
O8A O 0.62531(7) 0.66807(16) 0.45438(12) 0.0225(4) Uani 1 1 d G . . . .
H8A H 0.614518 0.669858 0.526116 0.027 Uiso 1 1 calc R U . . .
C18A C 0.68336(10) 0.9655(2) 0.45096(19) 0.0214(5) Uani 1 1 d . . . . .
C19A C 0.61563(10) 0.9280(2) 0.44968(18) 0.0200(5) Uani 1 1 d . . . . .
H19A H 0.593222 1.004279 0.406094 0.024 Uiso 1 1 calc R U . . .
H19B H 0.602318 0.926253 0.533850 0.024 Uiso 1 1 calc R U . . .
C20A C 0.59824(10) 0.7811(2) 0.38928(18) 0.0183(5) Uani 1 1 d . . . . .
C21A C 0.62279(10) 0.7769(2) 0.26063(19) 0.0192(5) Uani 1 1 d . . . . .
C22A C 0.52841(10) 0.7651(2) 0.38549(19) 0.0218(5) Uani 1 1 d . . . . .
H22A H 0.514582 0.766749 0.469265 0.026 Uiso 1 1 calc R U . . .
H22B H 0.511186 0.848997 0.342718 0.026 Uiso 1 1 calc R U . . .
C23A C 0.50324(10) 0.6299(3) 0.3244(2) 0.0239(5) Uani 1 1 d . . . . .
O1B O 0.21064(7) 0.85313(16) -0.09455(13) 0.0241(4) Uani 1 1 d . . . . .
N1B N 0.30547(8) 0.9006(2) 0.13789(16) 0.0231(4) Uani 1 1 d . . . . .
H1B H 0.315603 1.006094 0.144335 0.028 Uiso 1 1 calc R U . . .
C1B C 0.12056(11) 0.6676(3) -0.1860(2) 0.0272(5) Uani 1 1 d . . . . .
H1BB H 0.154119 0.634829 -0.137382 0.033 Uiso 1 1 calc R U . . .
C2B C 0.07538(11) 0.5698(3) -0.2294(2) 0.0335(6) Uani 1 1 d . . . . .
H2BB H 0.078399 0.470598 -0.210516 0.040 Uiso 1 1 calc R U . . .
C3B C 0.02622(11) 0.6153(3) -0.2997(2) 0.0312(6) Uani 1 1 d . . . . .
H3BB H -0.004207 0.547733 -0.330208 0.037 Uiso 1 1 calc R U . . .
C4B C 0.02154(11) 0.7596(3) -0.3253(2) 0.0304(6) Uani 1 1 d . . . . .
H4BB H -0.012559 0.792100 -0.372507 0.037 Uiso 1 1 calc R U . . .
C5B C 0.06658(10) 0.8572(3) -0.28213(19) 0.0258(5) Uani 1 1 d . . . . .
H5BB H 0.062937 0.956517 -0.300077 0.031 Uiso 1 1 calc R U . . .
C6B C 0.11711(10) 0.8126(3) -0.21293(19) 0.0223(5) Uani 1 1 d . . . . .
C7B C 0.16503(10) 0.9241(2) -0.16754(19) 0.0217(5) Uani 1 1 d . . . . .
H7BB H 0.184850 0.968968 -0.238466 0.026 Uiso 1 1 calc R U . . .
C8B C 0.13690(10) 1.0423(2) -0.09399(19) 0.0227(5) Uani 1 1 d . . . . .
C9B C 0.09426(11) 1.0057(3) -0.0091(2) 0.0294(6) Uani 1 1 d . . . . .
H9BB H 0.081874 0.907577 0.000600 0.035 Uiso 1 1 calc R U . . .
C10B C 0.06960(11) 1.1095(3) 0.0613(2) 0.0315(6) Uani 1 1 d . . . . .
H10B H 0.040136 1.083063 0.118300 0.038 Uiso 1 1 calc R U . . .
C11B C 0.08794(11) 1.2518(3) 0.0486(2) 0.0317(6) Uani 1 1 d . . . . .
H11B H 0.070957 1.323620 0.096615 0.038 Uiso 1 1 calc R U . . .
C12B C 0.13105(11) 1.2902(3) -0.0341(2) 0.0310(6) Uani 1 1 d . . . . .
H12B H 0.144211 1.388033 -0.041853 0.037 Uiso 1 1 calc R U . . .
C13B C 0.15513(11) 1.1850(3) -0.1059(2) 0.0273(5) Uani 1 1 d . . . . .
H13B H 0.184285 1.211610 -0.163475 0.033 Uiso 1 1 calc R U . . .
C14B C 0.26582(10) 0.9381(3) -0.0757(2) 0.0250(5) Uani 1 1 d . . . . .
H14C H 0.256864 1.031839 -0.039131 0.030 Uiso 1 1 calc R U . . .
H14D H 0.284849 0.956520 -0.153726 0.030 Uiso 1 1 calc R U . . .
C15B C 0.30860(10) 0.8574(3) 0.00728(19) 0.0230(5) Uani 1 1 d . . . . .
H15C H 0.350995 0.874354 -0.018182 0.028 Uiso 1 1 calc R U . . .
H15D H 0.298585 0.753009 -0.000600 0.028 Uiso 1 1 calc R U . . .
C16B C 0.24315(11) 0.8740(3) 0.1842(2) 0.0347(6) Uani 1 1 d . . . . .
H16D H 0.243177 0.903380 0.269162 0.052 Uiso 1 1 calc R U . . .
H16E H 0.231823 0.771352 0.177129 0.052 Uiso 1 1 calc R U . . .
H16F H 0.213526 0.929919 0.136707 0.052 Uiso 1 1 calc R U . . .
C17B C 0.35205(11) 0.8234(3) 0.2131(2) 0.0327(6) Uani 1 1 d . . . . .
H17D H 0.351881 0.857561 0.296775 0.049 Uiso 1 1 calc R U . . .
H17E H 0.392637 0.842257 0.181538 0.049 Uiso 1 1 calc R U . . .
H17F H 0.342253 0.719792 0.210394 0.049 Uiso 1 1 calc R U . . .
O2B O 0.28019(7) 1.38808(19) -0.05293(13) 0.0276(4) Uani 1 1 d . . . . .
H2B H 0.303564 1.351177 -0.101411 0.033 Uiso 1 1 calc R U . . .
O3B O 0.28747(7) 1.49790(18) 0.12271(14) 0.0293(4) Uani 1 1 d . . . . .
O4B O 0.40021(7) 1.34112(17) 0.31364(13) 0.0250(4) Uani 1 1 d . . . . .
O5B O 0.33292(7) 1.16518(17) 0.25923(12) 0.0228(4) Uani 1 1 d . . . . .
O6B O 0.46757(8) 1.0547(2) 0.24167(16) 0.0384(5) Uani 1 1 d . . . . .
O7B O 0.54782(7) 1.09900(18) 0.12832(15) 0.0321(4) Uani 1 1 d . . . . .
H7B H 0.560223 1.023168 0.160827 0.038 Uiso 1 1 calc R U . . .
O8B O 0.36797(7) 1.14837(16) 0.04234(12) 0.0219(4) Uani 1 1 d . . . . .
H8B H 0.378449 1.150815 -0.029619 0.026 Uiso 1 1 calc R U . . .
C18B C 0.31254(10) 1.4348(2) 0.04410(19) 0.0204(5) Uani 1 1 d . . . . .
C19B C 0.38023(10) 1.4097(2) 0.04977(18) 0.0202(5) Uani 1 1 d . . . . .
H19C H 0.401541 1.488544 0.096857 0.024 Uiso 1 1 calc R U . . .
H19D H 0.395174 1.413396 -0.033164 0.024 Uiso 1 1 calc R U . . .
C20B C 0.39710(10) 1.2647(2) 0.10738(18) 0.0182(5) Uani 1 1 d . . . . .
C21B C 0.37460(10) 1.2549(2) 0.23785(18) 0.0189(5) Uani 1 1 d . . . . .
C22B C 0.46691(10) 1.2565(2) 0.10613(19) 0.0213(5) Uani 1 1 d . . . . .
H22C H 0.479058 1.258442 0.021188 0.026 Uiso 1 1 calc R U . . .
H22D H 0.485612 1.343145 0.146876 0.026 Uiso 1 1 calc R U . . .
C23B C 0.49238(10) 1.1260(3) 0.1660(2) 0.0231(5) Uani 1 1 d . . . . .

loop_
_atom_site_aniso_label
_atom_site_aniso_U_11
_atom_site_aniso_U_22
_atom_site_aniso_U_33
_atom_site_aniso_U_23
_atom_site_aniso_U_13
_atom_site_aniso_U_12
O1A 0.0239(8) 0.0279(9) 0.0201(8) -0.0057(7) -0.0011(6) 0.0026(7)
N1A 0.0279(11) 0.0232(11) 0.0198(10) -0.0016(8) 0.0010(8) 0.0046(8)
C1A 0.0282(13) 0.0353(15) 0.0237(13) -0.0034(11) 0.0012(10) 0.0020(11)
C2A 0.0302(14) 0.0330(15) 0.0312(14) -0.0056(11) 0.0043(11) 0.0044(11)
C3A 0.0261(13) 0.0276(14) 0.0350(14) 0.0033(11) -0.0018(11) 0.0011(11)
C4A 0.0306(13) 0.0266(14) 0.0249(12) 0.0040(11) -0.0032(10) -0.0032(11)
C5A 0.0304(13) 0.0215(13) 0.0208(12) 0.0005(10) 0.0037(10) -0.0013(10)
C6A 0.0220(12) 0.0219(12) 0.0212(12) -0.0008(10) 0.0024(9) 0.0005(10)
C7A 0.0227(12) 0.0306(14) 0.0141(11) -0.0042(10) 0.0004(9) -0.0002(10)
C8A 0.0197(12) 0.0281(14) 0.0214(12) 0.0015(10) -0.0022(9) 0.0023(10)
C9A 0.0326(13) 0.0347(15) 0.0213(12) -0.0048(11) 0.0025(10) -0.0046(11)
C10A 0.0317(14) 0.0487(18) 0.0235(13) 0.0060(12) 0.0008(11) -0.0061(12)
C11A 0.0344(14) 0.0323(15) 0.0346(15) 0.0109(12) -0.0001(11) -0.0006(12)
C12A 0.0323(14) 0.0278(15) 0.0404(15) -0.0034(12) 0.0006(12) 0.0057(11)
C13A 0.0286(13) 0.0305(14) 0.0233(12) 0.0000(11) 0.0027(10) 0.0057(11)
C14A 0.0224(12) 0.0318(14) 0.0188(11) -0.0007(10) 0.0016(9) 0.0066(10)
C15A 0.0244(12) 0.0239(13) 0.0200(11) 0.0023(10) 0.0038(9) -0.0002(10)
C16A 0.0302(13) 0.0407(16) 0.0223(12) 0.0010(11) 0.0068(10) 0.0085(12)
C17A 0.0362(14) 0.0320(15) 0.0267(13) -0.0061(11) -0.0091(11) 0.0031(12)
O2A 0.0289(9) 0.0540(12) 0.0163(8) 0.0079(8) 0.0003(7) -0.0078(8)
O3A 0.0361(10) 0.0334(10) 0.0189(8) 0.0054(7) 0.0048(7) -0.0044(8)
O4A 0.0316(9) 0.0308(9) 0.0109(7) 0.0016(7) 0.0016(6) 0.0083(7)
O5A 0.0263(8) 0.0265(9) 0.0136(8) -0.0014(7) 0.0022(6) 0.0063(7)
O6A 0.0346(10) 0.0443(12) 0.0367(10) -0.0194(9) 0.0130(8) -0.0088(9)
O7A 0.0333(10) 0.0338(11) 0.0426(11) -0.0151(9) 0.0149(8) -0.0117(8)
O8A 0.0343(9) 0.0233(9) 0.0107(7) 0.0023(7) 0.0051(7) 0.0067(7)
C18A 0.0314(13) 0.0194(12) 0.0134(11) -0.0037(9) 0.0021(9) 0.0010(10)
C19A 0.0272(12) 0.0205(12) 0.0125(11) 0.0001(9) 0.0011(9) 0.0023(10)
C20A 0.0230(11) 0.0193(12) 0.0129(10) 0.0004(9) 0.0027(9) 0.0029(9)
C21A 0.0201(11) 0.0228(13) 0.0143(11) -0.0019(9) 0.0001(9) -0.0018(10)
C22A 0.0250(12) 0.0245(13) 0.0160(11) -0.0020(9) 0.0043(9) -0.0010(10)
C23A 0.0222(12) 0.0296(14) 0.0202(12) 0.0008(10) 0.0026(10) 0.0006(10)
O1B 0.0234(8) 0.0252(9) 0.0234(8) -0.0009(7) -0.0013(6) -0.0004(7)
N1B 0.0286(10) 0.0225(11) 0.0179(10) 0.0007(8) -0.0007(8) -0.0016(9)
C1B 0.0272(13) 0.0298(15) 0.0242(12) -0.0005(11) -0.0002(10) -0.0008(11)
C2B 0.0368(15) 0.0290(15) 0.0346(14) -0.0022(12) 0.0028(12) -0.0025(12)
C3B 0.0303(13) 0.0378(16) 0.0249(13) -0.0065(11) 0.0013(10) -0.0070(12)
C4B 0.0264(13) 0.0444(17) 0.0202(12) -0.0038(11) -0.0027(10) 0.0024(12)
C5B 0.0302(13) 0.0271(13) 0.0204(12) -0.0010(10) 0.0027(10) 0.0022(11)
C6B 0.0259(12) 0.0274(14) 0.0139(11) -0.0030(9) 0.0049(9) 0.0012(10)
C7B 0.0237(12) 0.0253(13) 0.0160(11) 0.0034(9) -0.0007(9) 0.0014(10)
C8B 0.0258(12) 0.0240(13) 0.0180(11) 0.0009(10) -0.0014(9) 0.0006(10)
C9B 0.0357(14) 0.0260(14) 0.0265(13) -0.0023(11) 0.0053(11) -0.0030(11)
C10B 0.0326(14) 0.0358(16) 0.0261(13) -0.0081(11) 0.0064(11) -0.0031(12)
C11B 0.0321(14) 0.0350(16) 0.0278(13) -0.0099(11) -0.0021(11) 0.0047(12)
C12B 0.0377(15) 0.0222(14) 0.0327(14) -0.0027(11) -0.0050(11) 0.0025(11)
C13B 0.0288(13) 0.0293(14) 0.0235(12) 0.0029(11) 0.0008(10) -0.0017(11)
C14B 0.0254(12) 0.0287(14) 0.0205(12) 0.0010(10) 0.0019(9) -0.0044(10)
C15B 0.0234(12) 0.0259(13) 0.0200(12) -0.0033(10) 0.0043(9) -0.0007(10)
C16B 0.0345(14) 0.0450(17) 0.0247(13) -0.0017(12) 0.0089(11) -0.0057(12)
C17B 0.0400(15) 0.0318(15) 0.0256(13) 0.0011(11) -0.0101(11) 0.0044(12)
O2B 0.0243(9) 0.0421(11) 0.0168(8) -0.0065(8) 0.0014(6) 0.0059(8)
O3B 0.0356(10) 0.0344(10) 0.0188(8) -0.0041(7) 0.0069(7) 0.0077(8)
O4B 0.0325(9) 0.0300(9) 0.0121(7) -0.0026(7) 0.0007(6) -0.0050(7)
O5B 0.0259(8) 0.0280(9) 0.0144(8) 0.0007(7) 0.0032(6) -0.0038(7)
O6B 0.0361(10) 0.0420(11) 0.0388(10) 0.0209(9) 0.0130(8) 0.0125(9)
O7B 0.0300(9) 0.0319(11) 0.0358(10) 0.0096(8) 0.0088(8) 0.0116(8)
O8B 0.0325(9) 0.0228(9) 0.0102(7) -0.0016(7) 0.0033(6) -0.0045(7)
C18B 0.0262(12) 0.0204(12) 0.0147(11) 0.0017(9) 0.0034(9) 0.0004(10)
C19B 0.0274(12) 0.0209(12) 0.0123(10) -0.0008(9) 0.0027(9) -0.0017(10)
C20B 0.0245(12) 0.0177(12) 0.0125(10) 0.0002(9) 0.0021(9) 0.0001(9)
C21B 0.0226(12) 0.0212(12) 0.0131(11) 0.0008(9) 0.0000(9) 0.0023(10)
C22B 0.0276(12) 0.0240(13) 0.0125(11) 0.0005(9) 0.0040(9) -0.0003(10)
C23B 0.0247(12) 0.0265(14) 0.0179(11) -0.0020(10) 0.0009(9) 0.0012(10)

loop_
_atom_type_symbol
_atom_type_description
_atom_type_scat_dispersion_real
_atom_type_scat_dispersion_imag
_atom_type_scat_source
C C 0.0033 0.0016 'International Tables Vol C Tables 4.2.6.8 and 6.1.1.4'
H H 0.0000 0.0000 'International Tables Vol C Tables 4.2.6.8 and 6.1.1.4'
N N 0.0061 0.0033 'International Tables Vol C Tables 4.2.6.8 and 6.1.1.4'
O O 0.0106 0.0060 'International Tables Vol C Tables 4.2.6.8 and 6.1.1.4'

loop_
_geom_angle_atom_site_label_1
_geom_angle_atom_site_label_2
_geom_angle_atom_site_label_3
_geom_angle
_geom_angle_site_symmetry_1
_geom_angle_site_symmetry_3
_geom_angle_publ_flag
C14A O1A C7A 110.66(16) . . ?
C16A N1A C17A 110.44(18) . . ?
C16A N1A C15A 112.39(17) . . ?
C17A N1A C15A 109.93(18) . . ?
C16A N1A H1A 108.0 . . ?
C17A N1A H1A 108.0 . . ?
C15A N1A H1A 108.0 . . ?
C2A C1A C6A 120.8(2) . . ?
C2A C1A H1AA 119.6 . . ?
C6A C1A H1AA 119.6 . . ?
C3A C2A C1A 120.1(2) . . ?
C3A C2A H2AA 120.0 . . ?
C1A C2A H2AA 120.0 . . ?
C4A C3A C2A 119.7(2) . . ?
C4A C3A H3AA 120.1 . . ?
C2A C3A H3AA 120.1 . . ?
C5A C4A C3A 119.8(2) . . ?
C5A C4A H4AA 120.1 . . ?
C3A C4A H4AA 120.1 . . ?
C4A C5A C6A 121.3(2) . . ?
C4A C5A H5AA 119.3 . . ?
C6A C5A H5AA 119.3 . . ?
C1A C6A C5A 118.2(2) . . ?
C1A C6A C7A 123.2(2) . . ?
C5A C6A C7A 118.41(19) . . ?
O1A C7A C6A 108.22(18) . . ?
O1A C7A C8A 111.38(17) . . ?
C6A C7A C8A 112.33(18) . . ?
O1A C7A H7AA 108.3 . . ?
C6A C7A H7AA 108.3 . . ?
C8A C7A H7AA 108.3 . . ?
C13A C8A C9A 118.9(2) . . ?
C13A C8A C7A 119.9(2) . . ?
C9A C8A C7A 121.1(2) . . ?
C10A C9A C8A 120.1(2) . . ?
C10A C9A H9AA 119.9 . . ?
C8A C9A H9AA 119.9 . . ?
C11A C10A C9A 120.2(2) . . ?
C11A C10A H10A 119.9 . . ?
C9A C10A H10A 119.9 . . ?
C10A C11A C12A 120.0(2) . . ?
C10A C11A H11A 120.0 . . ?
C12A C11A H11A 120.0 . . ?
C11A C12A C13A 120.2(2) . . ?
C11A C12A H12A 119.9 . . ?
C13A C12A H12A 119.9 . . ?
C12A C13A C8A 120.5(2) . . ?
C12A C13A H13A 119.8 . . ?
C8A C13A H13A 119.8 . . ?
O1A C14A C15A 108.71(18) . . ?
O1A C14A H14A 109.9 . . ?
C15A C14A H14A 109.9 . . ?
O1A C14A H14B 109.9 . . ?
C15A C14A H14B 109.9 . . ?
H14A C14A H14B 108.3 . . ?
N1A C15A C14A 112.99(19) . . ?
N1A C15A H15A 109.0 . . ?
C14A C15A H15A 109.0 . . ?
N1A C15A H15B 109.0 . . ?
C14A C15A H15B 109.0 . . ?
H15A C15A H15B 107.8 . . ?
N1A C16A H16A 109.5 . . ?
N1A C16A H16B 109.5 . . ?
H16A C16A H16B 109.5 . . ?
N1A C16A H16C 109.5 . . ?
H16A C16A H16C 109.5 . . ?
H16B C16A H16C 109.5 . . ?
N1A C17A H17A 109.5 . . ?
N1A C17A H17B 109.5 . . ?
H17A C17A H17B 109.5 . . ?
N1A C17A H17C 109.5 . . ?
H17A C17A H17C 109.5 . . ?
H17B C17A H17C 109.5 . . ?
C18A O2A H2A 109.5 . . ?
C23A O7A H7A 109.5 . . ?
C20A O8A H8A 109.5 . . ?
O3A C18A O2A 120.2(2) . . ?
O3A C18A C19A 122.4(2) . . ?
O2A C18A C19A 117.46(19) . . ?
C18A C19A C20A 113.38(17) . . ?
C18A C19A H19A 108.9 . . ?
C20A C19A H19A 108.9 . . ?
C18A C19A H19B 108.9 . . ?
C20A C19A H19B 108.9 . . ?
H19A C19A H19B 107.7 . . ?
O8A C20A C22A 111.27(18) . . ?
O8A C20A C21A 106.78(17) . . ?
C22A C20A C21A 111.18(17) . . ?
O8A C20A C19A 110.76(17) . . ?
C22A C20A C19A 106.94(17) . . ?
C21A C20A C19A 109.96(17) . . ?
O5A C21A O4A 125.19(19) . . ?
O5A C21A C20A 118.29(19) . . ?
O4A C21A C20A 116.51(19) . . ?
C23A C22A C20A 114.11(18) . . ?
C23A C22A H22A 108.7 . . ?
C20A C22A H22A 108.7 . . ?
C23A C22A H22B 108.7 . . ?
C20A C22A H22B 108.7 . . ?
H22A C22A H22B 107.6 . . ?
O6A C23A O7A 123.0(2) . . ?
O6A C23A C22A 125.0(2) . . ?
O7A C23A C22A 112.04(19) . . ?
C14B O1B C7B 112.97(17) . . ?
C17B N1B C16B 110.61(19) . . ?
C17B N1B C15B 109.97(17) . . ?
C16B N1B C15B 112.17(17) . . ?
C17B N1B H1B 108.0 . . ?
C16B N1B H1B 108.0 . . ?
C15B N1B H1B 108.0 . . ?
C6B C1B C2B 120.6(2) . . ?
C6B C1B H1BB 119.7 . . ?
C2B C1B H1BB 119.7 . . ?
C3B C2B C1B 120.6(2) . . ?
C3B C2B H2BB 119.7 . . ?
C1B C2B H2BB 119.7 . . ?
C2B C3B C4B 119.5(2) . . ?
C2B C3B H3BB 120.3 . . ?
C4B C3B H3BB 120.3 . . ?
C3B C4B C5B 119.9(2) . . ?
C3B C4B H4BB 120.0 . . ?
C5B C4B H4BB 120.0 . . ?
C4B C5B C6B 121.2(2) . . ?
C4B C5B H5BB 119.4 . . ?
C6B C5B H5BB 119.4 . . ?
C1B C6B C5B 118.1(2) . . ?
C1B C6B C7B 122.7(2) . . ?
C5B C6B C7B 119.1(2) . . ?
O1B C7B C6B 108.64(18) . . ?
O1B C7B C8B 109.92(17) . . ?
C6B C7B C8B 111.69(18) . . ?
O1B C7B H7BB 108.8 . . ?
C6B C7B H7BB 108.8 . . ?
C8B C7B H7BB 108.8 . . ?
C13B C8B C9B 118.9(2) . . ?
C13B C8B C7B 121.3(2) . . ?
C9B C8B C7B 119.8(2) . . ?
C10B C9B C8B 121.1(2) . . ?
C10B C9B H9BB 119.5 . . ?
C8B C9B H9BB 119.5 . . ?
C11B C10B C9B 119.7(2) . . ?
C11B C10B H10B 120.2 . . ?
C9B C10B H10B 120.2 . . ?
C10B C11B C12B 120.1(2) . . ?
C10B C11B H11B 120.0 . . ?
C12B C11B H11B 120.0 . . ?
C11B C12B C13B 119.9(2) . . ?
C11B C12B H12B 120.1 . . ?
C13B C12B H12B 120.1 . . ?
C8B C13B C12B 120.4(2) . . ?
C8B C13B H13B 119.8 . . ?
C12B C13B H13B 119.8 . . ?
O1B C14B C15B 108.36(19) . . ?
O1B C14B H14C 110.0 . . ?
C15B C14B H14C 110.0 . . ?
O1B C14B H14D 110.0 . . ?
C15B C14B H14D 110.0 . . ?
H14C C14B H14D 108.4 . . ?
C14B C15B N1B 113.17(18) . . ?
C14B C15B H15C 108.9 . . ?
N1B C15B H15C 108.9 . . ?
C14B C15B H15D 108.9 . . ?
N1B C15B H15D 108.9 . . ?
H15C C15B H15D 107.8 . . ?
N1B C16B H16D 109.5 . . ?
N1B C16B H16E 109.5 . . ?
H16D C16B H16E 109.5 . . ?
N1B C16B H16F 109.5 . . ?
H16D C16B H16F 109.5 . . ?
H16E C16B H16F 109.5 . . ?
N1B C17B H17D 109.5 . . ?
N1B C17B H17E 109.5 . . ?
H17D C17B H17E 109.5 . . ?
N1B C17B H17F 109.5 . . ?
H17D C17B H17F 109.5 . . ?
H17E C17B H17F 109.5 . . ?
C18B O2B H2B 109.5 . . ?
C23B O7B H7B 109.5 . . ?
C20B O8B H8B 109.5 . . ?
O3B C18B O2B 119.7(2) . . ?
O3B C18B C19B 122.8(2) . . ?
O2B C18B C19B 117.56(18) . . ?
C18B C19B C20B 113.63(18) . . ?
C18B C19B H19C 108.8 . . ?
C20B C19B H19C 108.8 . . ?
C18B C19B H19D 108.8 . . ?
C20B C19B H19D 108.8 . . ?
H19C C19B H19D 107.7 . . ?
O8B C20B C22B 110.94(17) . . ?
O8B C20B C19B 110.85(16) . . ?
C22B C20B C19B 106.89(17) . . ?
O8B C20B C21B 106.48(17) . . ?
C22B C20B C21B 111.33(17) . . ?
C19B C20B C21B 110.40(17) . . ?
O5B C21B O4B 125.4(2) . . ?
O5B C21B C20B 118.39(19) . . ?
O4B C21B C20B 116.17(19) . . ?
C23B C22B C20B 114.62(18) . . ?
C23B C22B H22C 108.6 . . ?
C20B C22B H22C 108.6 . . ?
C23B C22B H22D 108.6 . . ?
C20B C22B H22D 108.6 . . ?
H22C C22B H22D 107.6 . . ?
O6B C23B O7B 123.0(2) . . ?
O6B C23B C22B 125.3(2) . . ?
O7B C23B C22B 111.61(19) . . ?

loop_
_geom_bond_atom_site_label_1
_geom_bond_atom_site_label_2
_geom_bond_distance
_geom_bond_site_symmetry_2
_geom_bond_publ_flag
O1A C14A 1.425(3) . ?
O1A C7A 1.438(3) . ?
N1A C16A 1.489(3) . ?
N1A C17A 1.492(3) . ?
N1A C15A 1.498(3) . ?
N1A H1A 1.0000 . ?
C1A C2A 1.386(3) . ?
C1A C6A 1.390(3) . ?
C1A H1AA 0.9500 . ?
C2A C3A 1.386(3) . ?
C2A H2AA 0.9500 . ?
C3A C4A 1.385(3) . ?
C3A H3AA 0.9500 . ?
C4A C5A 1.380(3) . ?
C4A H4AA 0.9500 . ?
C5A C6A 1.391(3) . ?
C5A H5AA 0.9500 . ?
C6A C7A 1.512(3) . ?
C7A C8A 1.523(3) . ?
C7A H7AA 1.0000 . ?
C8A C13A 1.386(3) . ?
C8A C9A 1.398(3) . ?
C9A C10A 1.385(4) . ?
C9A H9AA 0.9500 . ?
C10A C11A 1.377(4) . ?
C10A H10A 0.9500 . ?
C11A C12A 1.379(4) . ?
C11A H11A 0.9500 . ?
C12A C13A 1.382(4) . ?
C12A H12A 0.9500 . ?
C13A H13A 0.9500 . ?
C14A C15A 1.514(3) . ?
C14A H14A 0.9900 . ?
C14A H14B 0.9900 . ?
C15A H15A 0.9900 . ?
C15A H15B 0.9900 . ?
C16A H16A 0.9800 . ?
C16A H16B 0.9800 . ?
C16A H16C 0.9800 . ?
C17A H17A 0.9800 . ?
C17A H17B 0.9800 . ?
C17A H17C 0.9800 . ?
O2A C18A 1.319(3) . ?
O2A H2A 0.8400 . ?
O3A C18A 1.212(3) . ?
O4A C21A 1.258(3) . ?
O5A C21A 1.251(3) . ?
O6A C23A 1.212(3) . ?
O7A C23A 1.319(3) . ?
O7A H7A 0.8400 . ?
O8A C20A 1.408(3) . ?
O8A H8A 0.8400 . ?
C18A C19A 1.511(3) . ?
C19A C20A 1.548(3) . ?
C19A H19A 0.9900 . ?
C19A H19B 0.9900 . ?
C20A C22A 1.529(3) . ?
C20A C21A 1.548(3) . ?
C22A C23A 1.503(3) . ?
C22A H22A 0.9900 . ?
C22A H22B 0.9900 . ?
O1B C14B 1.427(3) . ?
O1B C7B 1.435(3) . ?
N1B C17B 1.491(3) . ?
N1B C16B 1.492(3) . ?
N1B C15B 1.507(3) . ?
N1B H1B 1.0000 . ?
C1B C6B 1.384(3) . ?
C1B C2B 1.389(3) . ?
C1B H1BB 0.9500 . ?
C2B C3B 1.378(3) . ?
C2B H2BB 0.9500 . ?
C3B C4B 1.378(4) . ?
C3B H3BB 0.9500 . ?
C4B C5B 1.385(3) . ?
C4B H4BB 0.9500 . ?
C5B C6B 1.392(3) . ?
C5B H5BB 0.9500 . ?
C6B C7B 1.517(3) . ?
C7B C8B 1.531(3) . ?
C7B H7BB 1.0000 . ?
C8B C13B 1.380(3) . ?
C8B C9B 1.390(3) . ?
C9B C10B 1.381(3) . ?
C9B H9BB 0.9500 . ?
C10B C11B 1.378(4) . ?
C10B H10B 0.9500 . ?
C11B C12B 1.384(3) . ?
C11B H11B 0.9500 . ?
C12B C13B 1.393(3) . ?
C12B H12B 0.9500 . ?
C13B H13B 0.9500 . ?
C14B C15B 1.502(3) . ?
C14B H14C 0.9900 . ?
C14B H14D 0.9900 . ?
C15B H15C 0.9900 . ?
C15B H15D 0.9900 . ?
C16B H16D 0.9800 . ?
C16B H16E 0.9800 . ?
C16B H16F 0.9800 . ?
C17B H17D 0.9800 . ?
C17B H17E 0.9800 . ?
C17B H17F 0.9800 . ?
O2B C18B 1.324(3) . ?
O2B H2B 0.8400 . ?
O3B C18B 1.212(2) . ?
O4B C21B 1.259(3) . ?
O5B C21B 1.246(3) . ?
O6B C23B 1.207(3) . ?
O7B C23B 1.333(3) . ?
O7B H7B 0.8400 . ?
O8B C20B 1.415(3) . ?
O8B H8B 0.8400 . ?
C18B C19B 1.507(3) . ?
C19B C20B 1.542(3) . ?
C19B H19C 0.9900 . ?
C19B H19D 0.9900 . ?
C20B C22B 1.533(3) . ?
C20B C21B 1.551(3) . ?
C22B C23B 1.496(3) . ?
C22B H22C 0.9900 . ?
C22B H22D 0.9900 . ?

loop_
_geom_hbond_atom_site_label_D
_geom_hbond_atom_site_label_H
_geom_hbond_atom_site_label_A
_geom_hbond_distance_DH
_geom_hbond_distance_HA
_geom_hbond_distance_DA
_geom_hbond_angle_DHA
_geom_hbond_site_symmetry_A
_geom_hbond_publ_flag
N1A H1A O5A 1.00 1.96 2.836(3) 144.8 . yes
N1A H1A O8A 1.00 2.09 2.888(2) 134.9 . yes
C7A H7AA O3B 1.00 2.47 3.417(3) 158.2 2_676 yes
C14A H14A O8A 0.99 2.63 3.111(3) 110.1 . yes
C14A H14B O3B 0.99 2.54 3.448(3) 152.2 2_676 yes
C15A H15B O7A 0.99 2.45 3.397(3) 160.9 2_666 yes
C16A H16A O2B 0.98 2.55 3.447(3) 151.7 2_675 yes
C16A H16C O1A 0.98 2.61 3.112(3) 111.6 . yes
C17A H17B O6A 0.98 2.58 3.228(3) 123.9 . yes
C17A H17C O3A 0.98 2.52 3.417(3) 151.5 1_545 yes
O2A H2A O5B 0.84 1.79 2.594(2) 160.1 2_676 yes
O7A H7A O4B 0.84 1.76 2.569(2) 160.2 1_545 yes
O8A H8A O4B 0.84 1.82 2.657(2) 172.4 2_676 yes
C22A H22B O6B 0.99 2.42 3.410(3) 178.8 . yes
N1B H1B O5B 1.00 1.97 2.835(3) 143.8 . yes
N1B H1B O8B 1.00 2.09 2.867(3) 133.3 . yes
C14B H14D O3A 0.99 2.41 3.350(3) 158.4 2_675 yes
C15B H15C O7B 0.99 2.58 3.557(3) 168.0 2_675 yes
C16B H16F O1B 0.98 2.66 3.142(3) 110.8 . yes
C17B H17E O6B 0.98 2.59 3.265(3) 126.2 . yes
C17B H17F O3B 0.98 2.52 3.424(3) 153.3 1_545 yes
O2B H2B O5A 0.84 1.77 2.578(2) 159.4 2_675 yes
O7B H7B O4A 0.84 1.77 2.579(2) 161.0 . yes
O8B H8B O4A 0.84 1.81 2.647(2) 174.8 2_675 yes
C22B H22D O6A 0.99 2.47 3.464(3) 177.9 1_565 yes

loop_
_geom_torsion_atom_site_label_1
_geom_torsion_atom_site_label_2
_geom_torsion_atom_site_label_3
_geom_torsion_atom_site_label_4
_geom_torsion
_geom_torsion_site_symmetry_1
_geom_torsion_site_symmetry_2
_geom_torsion_site_symmetry_3
_geom_torsion_site_symmetry_4
_geom_torsion_publ_flag
C6A C1A C2A C3A 0.0(4) . . . . ?
C1A C2A C3A C4A 0.8(4) . . . . ?
C2A C3A C4A C5A -0.1(4) . . . . ?
C3A C4A C5A C6A -1.4(4) . . . . ?
C2A C1A C6A C5A -1.4(4) . . . . ?
C2A C1A C6A C7A 174.8(2) . . . . ?
C4A C5A C6A C1A 2.2(3) . . . . ?
C4A C5A C6A C7A -174.3(2) . . . . ?
C14A O1A C7A C6A 166.59(17) . . . . ?
C14A O1A C7A C8A -69.5(2) . . . . ?
C1A C6A C7A O1A 41.1(3) . . . . ?
C5A C6A C7A O1A -142.7(2) . . . . ?
C1A C6A C7A C8A -82.3(3) . . . . ?
C5A C6A C7A C8A 94.0(2) . . . . ?
O1A C7A C8A C13A 126.8(2) . . . . ?
C6A C7A C8A C13A -111.6(2) . . . . ?
O1A C7A C8A C9A -51.7(3) . . . . ?
C6A C7A C8A C9A 69.9(3) . . . . ?
C13A C8A C9A C10A -1.7(3) . . . . ?
C7A C8A C9A C10A 176.8(2) . . . . ?
C8A C9A C10A C11A 1.9(4) . . . . ?
C9A C10A C11A C12A 0.2(4) . . . . ?
C10A C11A C12A C13A -2.4(4) . . . . ?
C11A C12A C13A C8A 2.6(4) . . . . ?
C9A C8A C13A C12A -0.5(3) . . . . ?
C7A C8A C13A C12A -179.1(2) . . . . ?
C7A O1A C14A C15A -177.52(17) . . . . ?
C16A N1A C15A C14A 61.5(2) . . . . ?
C17A N1A C15A C14A -175.03(19) . . . . ?
O1A C14A C15A N1A -92.8(2) . . . . ?
O3A C18A C19A C20A 89.7(3) . . . . ?
O2A C18A C19A C20A -91.3(2) . . . . ?
C18A C19A C20A O8A 63.3(2) . . . . ?
C18A C19A C20A C22A -175.26(17) . . . . ?
C18A C19A C20A C21A -54.4(2) . . . . ?
O8A C20A C21A O5A -6.8(3) . . . . ?
C22A C20A C21A O5A -128.4(2) . . . . ?
C19A C20A C21A O5A 113.4(2) . . . . ?
O8A C20A C21A O4A 173.41(18) . . . . ?
C22A C20A C21A O4A 51.9(3) . . . . ?
C19A C20A C21A O4A -66.4(2) . . . . ?
O8A C20A C22A C23A -61.3(2) . . . . ?
C21A C20A C22A C23A 57.5(2) . . . . ?
C19A C20A C22A C23A 177.59(18) . . . . ?
C20A C22A C23A O6A -25.9(3) . . . . ?
C20A C22A C23A O7A 155.90(19) . . . . ?
C6B C1B C2B C3B -0.3(4) . . . . ?
C1B C2B C3B C4B -1.0(4) . . . . ?
C2B C3B C4B C5B 1.1(4) . . . . ?
C3B C4B C5B C6B 0.1(3) . . . . ?
C2B C1B C6B C5B 1.4(3) . . . . ?
C2B C1B C6B C7B 179.8(2) . . . . ?
C4B C5B C6B C1B -1.4(3) . . . . ?
C4B C5B C6B C7B -179.8(2) . . . . ?
C14B O1B C7B C6B 163.34(17) . . . . ?
C14B O1B C7B C8B -74.2(2) . . . . ?
C1B C6B C7B O1B -0.9(3) . . . . ?
C5B C6B C7B O1B 177.40(18) . . . . ?
C1B C6B C7B C8B -122.3(2) . . . . ?
C5B C6B C7B C8B 56.0(3) . . . . ?
O1B C7B C8B C13B 100.1(2) . . . . ?
C6B C7B C8B C13B -139.2(2) . . . . ?
O1B C7B C8B C9B -76.7(3) . . . . ?
C6B C7B C8B C9B 43.9(3) . . . . ?
C13B C8B C9B C10B 0.9(4) . . . . ?
C7B C8B C9B C10B 177.9(2) . . . . ?
C8B C9B C10B C11B -0.8(4) . . . . ?
C9B C10B C11B C12B -0.3(4) . . . . ?
C10B C11B C12B C13B 1.1(4) . . . . ?
C9B C8B C13B C12B -0.1(3) . . . . ?
C7B C8B C13B C12B -177.0(2) . . . . ?
C11B C12B C13B C8B -0.9(4) . . . . ?
C7B O1B C14B C15B 176.75(17) . . . . ?
O1B C14B C15B N1B -95.3(2) . . . . ?
C17B N1B C15B C14B -176.1(2) . . . . ?
C16B N1B C15B C14B 60.3(3) . . . . ?
O3B C18B C19B C20B 92.5(3) . . . . ?
O2B C18B C19B C20B -89.1(2) . . . . ?
C18B C19B C20B O8B 59.0(2) . . . . ?
C18B C19B C20B C22B -179.97(17) . . . . ?
C18B C19B C20B C21B -58.7(2) . . . . ?
O8B C20B C21B O5B -7.7(3) . . . . ?
C22B C20B C21B O5B -128.7(2) . . . . ?
C19B C20B C21B O5B 112.7(2) . . . . ?
O8B C20B C21B O4B 173.05(18) . . . . ?
C22B C20B C21B O4B 52.0(3) . . . . ?
C19B C20B C21B O4B -66.5(2) . . . . ?
O8B C20B C22B C23B -62.7(2) . . . . ?
C19B C20B C22B C23B 176.37(17) . . . . ?
C21B C20B C22B C23B 55.7(2) . . . . ?
C20B C22B C23B O6B -23.1(3) . . . . ?
C20B C22B C23B O7B 158.95(18) . . . . ?
